data_1572090
loop_
_publ_author_name
'Chen, Zhao-Nian'
'Zhang, Le-Ping'
'Wu, Huai-Li'
'Qi, Qiao-Yan'
'Yan, Meng'
'Tian, Jia'
'Yang, Guan-Yu'
'Li, Zhan-Ting'
'Yang, Bo'

_publ_section_title
;
 Accurate construction of monolayer, bilayer, sandwich bilayer,
 four-layer, multi-layer and chiral bilayer 2D pillararene-type
 supramolecular networks.
;
_journal_issue 33
_journal_name_full 'Chemical science'
_journal_page_first 13191
_journal_page_last 13200
_journal_paper_doi 10.1039/d4sc03022b
_journal_volume 15
_journal_year 2024
_chemical_formula_moiety 'C85 H72 Co N5 O10, C3 H7 N O, 1(N1 O3), 4[C3H7NO], 1[H2O]'
_chemical_formula_sum 'C100 H109 Co N11 O19'
_chemical_formula_weight 1827.91
_space_group_crystal_system triclinic
_space_group_IT_number 2
_space_group_name_Hall '-P 1'
_space_group_name_H-M_alt 'P -1'
_atom_sites_solution_hydrogens mixed
_atom_sites_solution_primary dual
_audit_creation_date 2024-06-18
_audit_creation_method
;
Olex2 1.5
(compiled 2024.02.16 svn.r378c4104 for OlexSys, GUI svn.r6928)
;
_audit_update_record
;
2024-06-25 deposited with the CCDC.	2024-07-04 downloaded from the CCDC.
;
_cell_angle_alpha 112.3290(10)
_cell_angle_beta 103.5880(10)
_cell_angle_gamma 92.9400(10)
_cell_formula_units_Z 2
_cell_length_a 13.9766(5)
_cell_length_b 18.8234(8)
_cell_length_c 24.3526(9)
_cell_measurement_reflns_used 8287
_cell_measurement_temperature 193.00
_cell_measurement_theta_max 25.18
_cell_measurement_theta_min 2.36
_cell_volume 5689.8(4)
_computing_cell_refinement 'SAINT V8.40B (Bruker, 2019)'
_computing_data_collection 'APEX4 V2022.1-1 (Bruker, 2022)'
_computing_data_reduction 'SAINT V8.40B (Bruker, 2019)'
_computing_molecular_graphics 'Olex2 1.5 (Dolomanov et al., 2009)'
_computing_publication_material 'Olex2 1.5 (Dolomanov et al., 2009)'
_computing_structure_refinement 'SHELXL 2019/3 (Sheldrick, 2015)'
_computing_structure_solution 'SHELXT 2018/2 (Sheldrick, 2018)'
_diffrn_ambient_temperature 193.00
_diffrn_detector CPAD
_diffrn_detector_area_resol_mean 7.41
_diffrn_detector_type 'Bruker PHOTON II'
_diffrn_measured_fraction_theta_full 0.993
_diffrn_measured_fraction_theta_max 0.991
_diffrn_measurement_device 'four-circle diffractometer'
_diffrn_measurement_device_type 'Bruker D8 VENTURE TXS PHOTON II'
_diffrn_measurement_method '\w and \f shutterless scans'
_diffrn_measurement_specimen_support 'nylon loop'
_diffrn_radiation_monochromator 'Helios Multi-layer Optic'
_diffrn_radiation_probe x-ray
_diffrn_radiation_type MoK\a
_diffrn_radiation_wavelength 0.71073
_diffrn_reflns_av_R_equivalents 0.0667
_diffrn_reflns_av_unetI/netI 0.1122
_diffrn_reflns_Laue_measured_fraction_full 0.993
_diffrn_reflns_Laue_measured_fraction_max 0.991
_diffrn_reflns_limit_h_max 16
_diffrn_reflns_limit_h_min -16
_diffrn_reflns_limit_k_max 15
_diffrn_reflns_limit_k_min -22
_diffrn_reflns_limit_l_max 29
_diffrn_reflns_limit_l_min -29
_diffrn_reflns_number 44378
_diffrn_reflns_point_group_measured_fraction_full 0.993
_diffrn_reflns_point_group_measured_fraction_max 0.991
_diffrn_reflns_theta_full 25.242
_diffrn_reflns_theta_max 25.379
_diffrn_reflns_theta_min 1.772
_diffrn_source TXS
_diffrn_source_current 40.0
_diffrn_source_power 2.0
_diffrn_source_type 'Rotaing Anode'
_diffrn_source_voltage 50.0
_diffrn_standards_number 0
_exptl_absorpt_coefficient_mu 0.213
_exptl_absorpt_correction_T_max 0.7452
_exptl_absorpt_correction_T_min 0.6690
_exptl_absorpt_correction_type none
_exptl_absorpt_process_details
;
SADABS-2016/2 (Bruker,2016/2) was used for absorption correction.
wR2(int) was 0.0897 before and 0.0610 after correction.
The Ratio of minimum to maximum transmission is 0.8977.
The \l/2 correction factor is Not present.
;
_exptl_crystal_colour pink
_exptl_crystal_colour_primary pink
_exptl_crystal_density_diffrn 1.067
_exptl_crystal_description block
_exptl_crystal_F_000 1930
_exptl_crystal_size_max 0.13
_exptl_crystal_size_mid 0.12
_exptl_crystal_size_min 0.1
_refine_diff_density_max 0.945
_refine_diff_density_min -0.508
_refine_diff_density_rms 0.072
_refine_ls_extinction_method none
_refine_ls_goodness_of_fit_ref 1.022
_refine_ls_hydrogen_treatment constr
_refine_ls_matrix_type full
_refine_ls_number_parameters 1134
_refine_ls_number_reflns 20744
_refine_ls_number_restraints 238
_refine_ls_restrained_S_all 1.030
_refine_ls_R_factor_all 0.1353
_refine_ls_R_factor_gt 0.0845
_refine_ls_shift/su_max 0.002
_refine_ls_shift/su_mean 0.000
_refine_ls_structure_factor_coef Fsqd
_refine_ls_weighting_details 'w=1/[\s^2^(Fo^2^)+(0.1359P)^2^+1.7927P] where P=(Fo^2^+2Fc^2^)/3'
_refine_ls_weighting_scheme calc
_refine_ls_wR_factor_gt 0.2301
_refine_ls_wR_factor_ref 0.2653
_reflns_Friedel_coverage 0.000
_reflns_number_gt 11900
_reflns_number_total 20744
_reflns_threshold_expression 'I > 2\s(I)'
_cod_data_source_file d4sc03022b2.cif
_cod_data_source_block 230106_wqangz_038351_0m
_cod_depositor_comments
;
The following automatic conversions were performed:

data item '_diffrn_radiation_probe' value 'X-ray' was changed to
'x-ray' in accordance with the
/home/data/users/saulius/crontab/automatic-downloads/rss-feeds/RSC/lib/dictionaries/cif_core.dic
dictionary named 'cif_core.dic' version 2.4.2 last updated on
2011-04-26.

Automatic conversion script
Id: cif_fix_values 8170 2020-07-09 18:12:32Z antanas 

 Adding full bibliography for 1572083--1572100.cif.
;
_cod_database_code 1572090
_shelx_shelxl_version_number 2019/3
_shelx_space_group_comment
;
The symmetry employed for this shelxl refinement is uniquely defined
by the following loop, which should always be used as a source of
symmetry information in preference to the above space-group names.
They are only intended as comments.
;
_shelx_estimated_absorpt_t_max 0.979
_shelx_estimated_absorpt_t_min 0.973
_olex2_refinement_description
;
1. Fixed Uiso
 At 1.2 times of:
  All C(H) groups, All C(H,H) groups
 At 1.5 times of:
  All C(H,H,H) groups, All O(H,H) groups
2. Restrained distances
 N6-O13 = N6-O14
 1.25 with sigma of 0.02
 N6-O12
 1.24 with sigma of 0.02
 N6A-O13A = N6A-O12A
 1.25 with sigma of 0.02
 N6A-O14A
 1.24 with sigma of 0.02
 O9A-C59A \\sim O9-C59 \\sim O10A-C60A \\sim O10-C60
 with sigma of 0.02
 O13A-O14A \\sim O14A-O12A \\sim O12A-O13A
 with sigma of 0.04
 N6-O13 \\sim N6-O12 \\sim N6-O14
 with sigma of 0.02
 O13-O12 \\sim O12-O14 \\sim O14-O13
 with sigma of 0.04
 N6A-O13A \\sim N6A-O14A \\sim N6A-O12A
 with sigma of 0.02
 O3A-N5 \\sim O3B-N5
 with sigma of 0.02
3. Restrained planarity
 O12A, O13A, O14A, N6A
 with sigma of 0.1
 O12, O13, O14, N6
 with sigma of 0.1
4. Uiso/Uaniso restraints and constraints
O9 \\sim O9A \\sim O10 \\sim O10A \\sim C59 \\sim C59A \\sim C60 \\sim C60A:
within 2A with sigma of 0.005 and sigma for terminal atoms of 0.01 within 2A
O12A \\sim O13A \\sim N6A: within 2A with sigma of 0.04 and sigma for terminal
atoms of 0.08 within 2A
O12 \\sim O13 \\sim O14 \\sim N6: within 2A with sigma of 0.04 and sigma for
terminal atoms of 0.08 within 2A
O12 \\sim O13 \\sim O14 \\sim N6 \\sim O14A \\sim O12A \\sim O13A \\sim N6A:
within 2A with sigma of 0.01 and sigma for terminal atoms of 0.02 within 2A
C45 \\sim C45A: within 2A with sigma of 0.01 and sigma for terminal atoms of
0.02 within 2A
O12A \\sim O14A \\sim N6A \\sim O13A \\sim N6B \\sim O13B \\sim O14B \\sim
O12B: within 2A with sigma of 0.01 and sigma for terminal atoms of 0.02 within
2A
O3A \\sim O3B: within 2A with sigma of 0.01 and sigma for terminal atoms of
0.02 within 2A
Uanis(O13A) \\sim Ueq, Uanis(N6A) \\sim Ueq, Uanis(O14A) \\sim Ueq, Uanis(O12A)
\\sim Ueq: with sigma of 0.02 and sigma for terminal atoms of 0.04
5. Rigid body (RIGU) restrains
 O12, O13, O14, N6
 with sigma for 1-2 distances of 0.004 and sigma for 1-3 distances of 0.004
 O12A, O13A, N6A
 with sigma for 1-2 distances of 0.004 and sigma for 1-3 distances of 0.004
6. Same fragment restrains
{O13B, O14B, O12B, N6B} sigma for 1-2: 0.02, 1-3: 0.02
as in
{O14A, O12A, O13A, N6A}
7. Others
 1*[Sof(O12)+Sof(O13)+Sof(O14)+Sof(N6)]+1*[Sof(O14A)+Sof(O12A)+Sof(O13A)+
 Sof(N6A)]+1*[Sof(O13B)+Sof(O14B)+Sof(O12B)+Sof(N6B)]=1 with esd of 0
 Sof(O9)=Sof(O10)=Sof(H54)=Sof(H57)=Sof(C59)=Sof(H59A)=Sof(H59B)=Sof(H59C)=
 Sof(C60)=Sof(H60A)=Sof(H60B)=Sof(H60C)=1-FVAR(1)
 Sof(O9A)=Sof(O10A)=Sof(H55)=Sof(H58)=Sof(C59A)=Sof(H59D)=Sof(H59E)=Sof(H59F)=
 Sof(C60A)=Sof(H60D)=Sof(H60E)=Sof(H60F)=FVAR(1)
 Sof(O12)=Sof(O13)=Sof(O14)=Sof(N6)=FVAR(2)
 Sof(C45A)=Sof(H45D)=Sof(H45E)=Sof(H45F)=1-FVAR(3)
 Sof(C45)=Sof(H45A)=Sof(H45B)=Sof(H45C)=FVAR(3)
 Sof(O14A)=Sof(O12A)=Sof(O13A)=Sof(N6A)=FVAR(4)
 Sof(O13B)=Sof(O14B)=Sof(O12B)=Sof(N6B)=FVAR(5)
 Sof(O3B)=1-FVAR(6)
 Sof(O3A)=FVAR(6)
8.a Riding coordinates:
 C59(H59A,H59B,H59C)
8.b Rotating group:
 O4(H4A,H4B)
8.c Secondary CH2 refined with riding coordinates:
 C29(H29A,H29B), C38(H38A,H38B), C47(H47A,H47B), C52(H52A,H52B), C61(H61A,H61B)
8.d Aromatic/amide H refined with riding coordinates:
 C1(H1), C2(H2), C4(H4), C5(H5), C7(H7), C8(H8), C10(H10), C11(H11), C14(H14),
 C17(H17), C19(H19), C20(H20), C22(H22), C23(H23), C25(H25), C26(H26), C27(H27),
  C28(H28), C31(H31), C34(H34), C40(H40), C43(H43), C49(H49), C54(H54),
 C55(H55), C57(H57), C58(H58), C62(H62), C65(H65), C66(H66), C68(H68), C69(H69),
  C71(H71), C72(H72), C73(H73), C74(H74), C76(H76), C77(H77), C79(H79),
 C80(H80), C82(H82), C83(H83), C84(H84), C85(H85), C88(H88)
8.e Idealised Me refined as rotating group:
 C36(H36A,H36B,H36C), C37(H37A,H37B,H37C), C45(H45A,H45B,H45C), C45A(H45D,H45E,
 H45F), C46(H46A,H46B,H46C), C59A(H59D,H59E,H59F), C60(H60A,H60B,H60C),
 C60A(H60D,H60E,H60F), C86(H86A,H86B,H86C), C87(H87A,H87B,H87C)
;
_smtbx_masks_special_details
;
A solvent mask was calculated and 348 electrons were 
found in a volume of 2244\%A^3^ in 2 voids per unit cell. 
This is consistent with the presence of 
4[C3H7NO], 1[H2O] per formula unit 
which account for 340 electrons 
per unit cell.
;
_smtbx_masks_void_probe_radius 1.2
_smtbx_masks_void_truncation_radius 1.2
_olex2_submission_special_instructions 'No special instructions were received'
_site XU

loop_
_space_group_symop_operation_xyz
'x, y, z'
'-x, -y, -z'

loop_
_atom_site_label
_atom_site_type_symbol
_atom_site_fract_x
_atom_site_fract_y
_atom_site_fract_z
_atom_site_U_iso_or_equiv
_atom_site_adp_type
_atom_site_occupancy
_atom_site_site_symmetry_order
_atom_site_calc_flag
_atom_site_refinement_flags_posn
_atom_site_refinement_flags_adp
_atom_site_refinement_flags_occupancy
_atom_site_disorder_assembly
_atom_site_disorder_group
Co1 Co 0.93321(4) 0.76500(3) -0.13281(2) 0.03232(18) Uani 1 1 d . . . . .
O1 O 1.0667(2) 0.84901(18) -0.08242(13) 0.0402(7) Uani 1 1 d . . . . .
O2 O 1.0811(3) 0.9576(2) -0.09236(16) 0.0593(9) Uani 1 1 d . . . . .
O3B O 1.177(2) 0.8760(14) -0.1232(17) 0.077(5) Uani 0.71(9) 1 d D U P A 2
O4 O 0.8047(3) 0.68076(19) -0.17839(14) 0.0531(9) Uani 1 1 d . . . . .
H4A H 0.758583 0.695160 -0.159650 0.080 Uiso 1 1 d R U . . .
H4B H 0.817272 0.637851 -0.174296 0.080 Uiso 1 1 d R U . . .
O5 O 0.6720(3) 0.9496(2) 0.26613(14) 0.0568(9) Uani 1 1 d . . . . .
O6 O 0.6555(2) 0.87184(19) 0.02128(13) 0.0475(8) Uani 1 1 d . . . . .
O7 O 0.9553(3) 0.9678(2) 0.42122(14) 0.0642(10) Uani 1 1 d . . . . .
O8 O 0.9727(2) 0.9759(2) 0.19979(13) 0.0485(8) Uani 1 1 d . . . . .
O9 O 0.4828(11) 0.7264(6) 0.2544(5) 0.120(5) Uani 0.446(5) 1 d D U P B 1
O9A O 0.6629(6) 0.7713(4) 0.3472(3) 0.084(2) Uani 0.554(5) 1 d D U P B 2
O10 O 0.6957(7) 0.5000(7) 0.2869(4) 0.087(3) Uani 0.446(5) 1 d D U P B 1
O10A O 0.5223(5) 0.4637(4) 0.1950(3) 0.0632(19) Uani 0.554(5) 1 d D U P B 2
N1 N 0.9320(3) 0.7641(2) -0.04438(15) 0.0350(8) Uani 1 1 d . . . . .
N2 N 0.9380(3) 0.7650(2) 0.77916(15) 0.0351(8) Uani 1 1 d . . . . .
N3 N 0.9696(3) 0.3220(2) 0.14289(15) 0.0362(8) Uani 1 1 d . . . . .
N4 N 0.1489(3) 1.1386(2) 0.11761(15) 0.0361(8) Uani 1 1 d . . . . .
N5 N 1.1079(3) 0.8937(2) -0.09726(16) 0.0415(9) Uani 1 1 d D . . . .
C1 C 0.8471(3) 0.7614(3) -0.02819(19) 0.0384(11) Uani 1 1 d . . . . .
H1 H 0.786925 0.761784 -0.055971 0.046 Uiso 1 1 calc R U . . .
C2 C 0.8426(3) 0.7579(3) 0.02658(19) 0.0416(11) Uani 1 1 d . . . . .
H2 H 0.780134 0.755757 0.035488 0.050 Uiso 1 1 calc R U . . .
C3 C 0.9280(3) 0.7575(3) 0.06878(18) 0.0353(10) Uani 1 1 d . . . . .
C4 C 1.0157(3) 0.7596(3) 0.05104(19) 0.0430(11) Uani 1 1 d . . . . .
H4 H 1.076914 0.758597 0.077677 0.052 Uiso 1 1 calc R U . . .
C5 C 1.0148(3) 0.7630(3) -0.00397(18) 0.0392(11) Uani 1 1 d . . . . .
H5 H 1.076148 0.764675 -0.014187 0.047 Uiso 1 1 calc R U . . .
C6 C 0.9248(3) 0.7552(3) 0.12882(18) 0.0387(10) Uani 1 1 d . . . . .
C7 C 0.8541(3) 0.7859(3) 0.15806(18) 0.0384(10) Uani 1 1 d . . . . .
H7 H 0.803442 0.807152 0.138549 0.046 Uiso 1 1 calc R U . . .
C8 C 0.8552(3) 0.7866(3) 0.21486(19) 0.0410(11) Uani 1 1 d . . . . .
H8 H 0.805028 0.807879 0.233706 0.049 Uiso 1 1 calc R U . . .
C9 C 0.9280(4) 0.7569(3) 0.24492(19) 0.0442(11) Uani 1 1 d . . . . .
C10 C 0.9993(4) 0.7237(3) 0.2159(2) 0.0537(13) Uani 1 1 d . . . . .
H10 H 1.048852 0.701665 0.235496 0.064 Uiso 1 1 calc R U . . .
C11 C 0.9982(4) 0.7227(3) 0.1589(2) 0.0483(13) Uani 1 1 d . . . . .
H11 H 1.047145 0.699952 0.139487 0.058 Uiso 1 1 calc R U . . .
C12 C 0.9323(4) 0.7605(3) 0.30831(19) 0.0439(11) Uani 1 1 d . . . . .
C13 C 1.0046(4) 0.8105(3) 0.3611(2) 0.0479(12) Uani 1 1 d . . . . .
C14 C 1.0037(4) 0.8063(3) 0.4171(2) 0.0481(12) Uani 1 1 d . . . . .
H14 H 1.053745 0.839012 0.453458 0.058 Uiso 1 1 calc R U . . .
C15 C 0.9321(4) 0.7560(3) 0.4218(2) 0.0489(12) Uani 1 1 d . . . . .
C16 C 0.8569(4) 0.7094(3) 0.3692(2) 0.0497(12) Uani 1 1 d . . . . .
C17 C 0.8599(4) 0.7120(3) 0.3137(2) 0.0536(13) Uani 1 1 d . . . . .
H17 H 0.809983 0.678917 0.277441 0.064 Uiso 1 1 calc R U . . .
C18 C 0.9348(4) 0.7572(3) 0.48415(19) 0.0477(12) Uani 1 1 d . . . . .
C19 C 0.9342(4) 0.8259(3) 0.5328(2) 0.0570(14) Uani 1 1 d . . . . .
H19 H 0.933606 0.872825 0.526785 0.068 Uiso 1 1 calc R U . . .
C20 C 0.9345(4) 0.8274(3) 0.5903(2) 0.0542(14) Uani 1 1 d . . . . .
H20 H 0.932613 0.874907 0.622851 0.065 Uiso 1 1 calc R U . . .
C21 C 0.9375(4) 0.7589(3) 0.60057(19) 0.0438(11) Uani 1 1 d . . . . .
C22 C 0.9405(4) 0.6907(3) 0.5519(2) 0.0540(14) Uani 1 1 d . . . . .
H22 H 0.944227 0.643904 0.558086 0.065 Uiso 1 1 calc R U . . .
C23 C 0.9382(4) 0.6898(3) 0.4948(2) 0.0553(14) Uani 1 1 d . . . . .
H23 H 0.939043 0.642111 0.462085 0.066 Uiso 1 1 calc R U . . .
C24 C 0.9391(3) 0.7605(3) 0.66252(18) 0.0402(11) Uani 1 1 d . . . . .
C25 C 0.9239(4) 0.6929(3) 0.6718(2) 0.0599(15) Uani 1 1 d . . . . .
H25 H 0.913525 0.643538 0.638391 0.072 Uiso 1 1 calc R U . . .
C26 C 0.9241(4) 0.6979(3) 0.7298(2) 0.0525(13) Uani 1 1 d . . . . .
H26 H 0.913704 0.650861 0.734964 0.063 Uiso 1 1 calc R U . . .
C27 C 0.9515(3) 0.8297(3) 0.77003(19) 0.0391(10) Uani 1 1 d . . . . .
H27 H 0.961997 0.878329 0.804262 0.047 Uiso 1 1 calc R U . . .
C28 C 0.9511(3) 0.8298(3) 0.71359(18) 0.0423(11) Uani 1 1 d . . . . .
H28 H 0.959098 0.877772 0.709481 0.051 Uiso 1 1 calc R U . . .
C29 C 1.0776(4) 0.8729(3) 0.3608(2) 0.0528(13) Uani 1 1 d . . . . .
H29A H 1.120847 0.902902 0.403203 0.063 Uiso 1 1 calc R U . . .
H29B H 1.120704 0.847978 0.334288 0.063 Uiso 1 1 calc R U . . .
C30 C 1.0238(3) 0.9278(3) 0.3370(2) 0.0456(12) Uani 1 1 d . . . . .
C31 C 1.0333(3) 0.9339(3) 0.2833(2) 0.0441(11) Uani 1 1 d . . . . .
H31 H 1.084894 0.912344 0.266093 0.053 Uiso 1 1 calc R U . . .
C32 C 0.9697(3) 0.9705(3) 0.25459(19) 0.0423(11) Uani 1 1 d . . . . .
C33 C 0.8945(4) 1.0041(3) 0.2785(2) 0.0454(12) Uani 1 1 d . . . . .
C34 C 0.8901(4) 1.0029(3) 0.3359(2) 0.0485(12) Uani 1 1 d . . . . .
H34 H 0.841437 1.027364 0.354675 0.058 Uiso 1 1 calc R U . . .
C35 C 0.9541(4) 0.9674(3) 0.3644(2) 0.0479(12) Uani 1 1 d . . . . .
C36 C 1.0562(4) 0.9535(3) 0.1777(2) 0.0559(14) Uani 1 1 d . . . . .
H36A H 1.050971 0.961912 0.139858 0.084 Uiso 1 1 calc R U . . .
H36B H 1.058050 0.898348 0.168850 0.084 Uiso 1 1 calc R U . . .
H36C H 1.117287 0.984761 0.209099 0.084 Uiso 1 1 calc R U . . .
C37 C 0.8655(5) 0.9729(5) 0.4382(3) 0.096(2) Uani 1 1 d . . . . .
H37A H 0.816814 0.926532 0.410003 0.144 Uiso 1 1 calc R U . . .
H37B H 0.839391 1.019309 0.435742 0.144 Uiso 1 1 calc R U . . .
H37C H 0.877729 0.976514 0.480500 0.144 Uiso 1 1 calc R U . . .
C38 C 0.8165(4) 1.0361(3) 0.2437(2) 0.0495(12) Uani 1 1 d . . . . .
H38A H 0.849369 1.067217 0.226497 0.059 Uiso 1 1 calc R U . . .
H38B H 0.783299 1.071078 0.272793 0.059 Uiso 1 1 calc R U . . .
C39 C 0.7387(3) 0.9721(3) 0.1917(2) 0.0437(11) Uani 1 1 d . . . . .
C40 C 0.7351(3) 0.9523(3) 0.13022(19) 0.0401(11) Uani 1 1 d . . . . .
H40 H 0.780871 0.981032 0.120057 0.048 Uiso 1 1 calc R U . . .
C41 C 0.6667(3) 0.8922(3) 0.08376(19) 0.0381(10) Uani 1 1 d . . . . .
C42 C 0.6013(3) 0.8458(3) 0.09640(19) 0.0367(10) Uani 1 1 d . . . . .
C43 C 0.6052(3) 0.8651(3) 0.1575(2) 0.0429(11) Uani 1 1 d . . . . .
H43 H 0.561934 0.834208 0.167473 0.051 Uiso 1 1 calc R U . . .
C44 C 0.6696(4) 0.9276(3) 0.2045(2) 0.0467(12) Uani 1 1 d . . . . .
C45 C 0.5853(8) 0.9855(6) 0.2794(4) 0.095(4) Uani 0.699(10) 1 d . U P C 1
H45A H 0.593777 1.038579 0.281425 0.142 Uiso 0.699(10) 1 calc R U P C 1
H45B H 0.578816 0.987135 0.318999 0.142 Uiso 0.699(10) 1 calc R U P C 1
H45C H 0.525238 0.955018 0.246554 0.142 Uiso 0.699(10) 1 calc R U P C 1
C45A C 0.6141(16) 0.9014(13) 0.2820(9) 0.077(6) Uani 0.301(10) 1 d . U P C 3
H45D H 0.543365 0.902925 0.266105 0.116 Uiso 0.301(10) 1 calc R U P C 3
H45E H 0.631276 0.919771 0.327097 0.116 Uiso 0.301(10) 1 calc R U P C 3
H45F H 0.627302 0.847985 0.264071 0.116 Uiso 0.301(10) 1 calc R U P C 3
C46 C 0.7173(4) 0.9187(3) 0.0049(2) 0.0593(14) Uani 1 1 d . . . . .
H46A H 0.704865 0.897085 -0.040049 0.089 Uiso 1 1 calc R U . . .
H46B H 0.787421 0.919326 0.024235 0.089 Uiso 1 1 calc R U . . .
H46C H 0.701960 0.971828 0.019362 0.089 Uiso 1 1 calc R U . . .
C47 C 0.5305(3) 0.7770(3) 0.04340(19) 0.0381(10) Uani 1 1 d . . . . .
H47A H 0.473991 0.796167 0.023155 0.046 Uiso 1 1 calc R U . . .
H47B H 0.566020 0.750491 0.012383 0.046 Uiso 1 1 calc R U . . .
C48 C 0.4911(3) 0.7196(3) 0.06512(18) 0.0371(10) Uani 1 1 d . . . . .
C49 C 0.5498(3) 0.6639(3) 0.07115(19) 0.0378(10) Uani 1 1 d . . . . .
H49 H 0.606154 0.659062 0.055277 0.045 Uiso 1 1 calc R U . . .
C50 C 0.5300(3) 0.6151(3) 0.09917(19) 0.0395(10) Uani 1 1 d . . . . .
C51 C 0.4461(3) 0.6206(3) 0.1224(2) 0.0386(10) Uani 1 1 d . . . . .
C52 C 0.4266(4) 0.5760(3) 0.1596(2) 0.0501(12) Uani 1 1 d . . . . .
H52A H 0.418185 0.519534 0.134116 0.060 Uiso 1 1 calc R U . . .
H52B H 0.363741 0.587377 0.170930 0.060 Uiso 1 1 calc R U . . .
C53 C 0.5106(4) 0.5968(3) 0.2177(2) 0.0441(11) Uani 1 1 d . . . . .
C54 C 0.5599(4) 0.5403(3) 0.2302(2) 0.0514(12) Uani 1 1 d . . . . .
H54 H 0.536653 0.487179 0.203484 0.062 Uiso 0.446(5) 1 calc R U P B 1
C55 C 0.6424(4) 0.5595(3) 0.2806(2) 0.0545(13) Uani 1 1 d . . . . .
H55 H 0.674997 0.519571 0.288019 0.065 Uiso 0.554(5) 1 calc R U P B 2
C56 C 0.6778(4) 0.6376(4) 0.3208(2) 0.0591(14) Uani 1 1 d . . . . .
C57 C 0.6273(5) 0.6941(3) 0.3096(3) 0.0668(16) Uani 1 1 d . . . . .
H57 H 0.649462 0.747324 0.336539 0.080 Uiso 0.446(5) 1 calc R U P B 1
C58 C 0.5445(4) 0.6735(3) 0.2593(2) 0.0589(14) Uani 1 1 d . . . . .
H58 H 0.509828 0.713108 0.253103 0.071 Uiso 0.554(5) 1 calc R U P B 2
C59 C 0.4319(19) 0.7782(13) 0.2986(10) 0.184(7) Uani 0.446(5) 1 d D U P B 1
H59A H 0.448943 0.772752 0.338030 0.276 Uiso 0.446(5) 1 d R U P B 1
H59B H 0.362763 0.754002 0.275860 0.276 Uiso 0.446(5) 1 d R U P B 1
H59C H 0.439573 0.833552 0.306330 0.276 Uiso 0.446(5) 1 d R U P B 1
C59A C 0.6224(13) 0.8245(8) 0.3207(7) 0.142(5) Uani 0.554(5) 1 d D U P B 2
H59D H 0.639827 0.814030 0.281962 0.213 Uiso 0.554(5) 1 calc R U P B 2
H59E H 0.650253 0.878182 0.349790 0.213 Uiso 0.554(5) 1 calc R U P B 2
H59F H 0.549671 0.817189 0.312546 0.213 Uiso 0.554(5) 1 calc R U P B 2
C60 C 0.6512(12) 0.4193(8) 0.2501(7) 0.094(4) Uani 0.446(5) 1 d D U P B 1
H60A H 0.653122 0.405240 0.207303 0.141 Uiso 0.446(5) 1 calc R U P B 1
H60B H 0.581891 0.412058 0.251228 0.141 Uiso 0.446(5) 1 calc R U P B 1
H60C H 0.688601 0.385958 0.266851 0.141 Uiso 0.446(5) 1 calc R U P B 1
C60A C 0.5772(10) 0.4046(6) 0.2066(6) 0.085(3) Uani 0.554(5) 1 d D U P B 2
H60D H 0.551646 0.354241 0.171670 0.127 Uiso 0.554(5) 1 calc R U P B 2
H60E H 0.568686 0.401065 0.244347 0.127 Uiso 0.554(5) 1 calc R U P B 2
H60F H 0.648105 0.418903 0.211615 0.127 Uiso 0.554(5) 1 calc R U P B 2
C61 C 0.7716(4) 0.6591(4) 0.3739(3) 0.0757(19) Uani 1 1 d . . . . .
H61A H 0.794797 0.610816 0.375209 0.091 Uiso 1 1 calc R U . . .
H61B H 0.755217 0.687616 0.413113 0.091 Uiso 1 1 calc R U . . .
C62 C 0.3869(3) 0.6753(3) 0.1153(2) 0.0435(11) Uani 1 1 d . . . . .
H62 H 0.329137 0.678519 0.129729 0.052 Uiso 1 1 calc R U . . .
C63 C 0.4067(3) 0.7255(3) 0.08843(18) 0.0348(10) Uani 1 1 d . . . . .
C64 C 0.3494(3) 0.7898(3) 0.0901(2) 0.0395(10) Uani 1 1 d . . . . .
C65 C 0.3072(3) 0.8035(3) 0.0380(2) 0.0422(11) Uani 1 1 d . . . . .
H65 H 0.306366 0.766525 -0.001728 0.051 Uiso 1 1 calc R U . . .
C66 C 0.2665(3) 0.8709(3) 0.04352(19) 0.0393(11) Uani 1 1 d . . . . .
H66 H 0.238272 0.879073 0.007320 0.047 Uiso 1 1 calc R U . . .
C67 C 0.2660(3) 0.9270(3) 0.1010(2) 0.0392(10) Uani 1 1 d . . . . .
C68 C 0.3029(3) 0.9106(3) 0.1523(2) 0.0421(11) Uani 1 1 d . . . . .
H68 H 0.300231 0.946284 0.191680 0.051 Uiso 1 1 calc R U . . .
C69 C 0.3434(3) 0.8438(3) 0.1474(2) 0.0437(11) Uani 1 1 d . . . . .
H69 H 0.367533 0.834244 0.183394 0.052 Uiso 1 1 calc R U . . .
C70 C 0.2278(3) 0.9997(3) 0.10611(18) 0.0346(10) Uani 1 1 d . . . . .
C71 C 0.1500(3) 1.0035(3) 0.06025(19) 0.0360(10) Uani 1 1 d . . . . .
H71 H 0.121250 0.958222 0.023648 0.043 Uiso 1 1 calc R U . . .
C72 C 0.1143(3) 1.0721(3) 0.06733(18) 0.0353(10) Uani 1 1 d . . . . .
H72 H 0.061759 1.072369 0.034614 0.042 Uiso 1 1 calc R U . . .
C73 C 0.2268(3) 1.1362(3) 0.1620(2) 0.0410(11) Uani 1 1 d . . . . .
H73 H 0.255405 1.182631 0.197644 0.049 Uiso 1 1 calc R U . . .
C74 C 0.2664(3) 1.0684(3) 0.1573(2) 0.0434(11) Uani 1 1 d . . . . .
H74 H 0.320580 1.069499 0.189721 0.052 Uiso 1 1 calc R U . . .
C75 C 0.6030(3) 0.5624(3) 0.10661(19) 0.0386(10) Uani 1 1 d . . . . .
C76 C 0.5803(4) 0.4821(3) 0.0804(2) 0.0446(11) Uani 1 1 d . . . . .
H76 H 0.514237 0.457871 0.056472 0.054 Uiso 1 1 calc R U . . .
C77 C 0.6524(4) 0.4367(3) 0.0885(2) 0.0458(11) Uani 1 1 d . . . . .
H77 H 0.634593 0.381684 0.070545 0.055 Uiso 1 1 calc R U . . .
C78 C 0.7505(3) 0.4695(3) 0.12242(19) 0.0385(10) Uani 1 1 d . . . . .
C79 C 0.7743(3) 0.5506(3) 0.14844(19) 0.0380(10) Uani 1 1 d . . . . .
H79 H 0.840632 0.574414 0.172124 0.046 Uiso 1 1 calc R U . . .
C80 C 0.7032(3) 0.5965(3) 0.1403(2) 0.0400(10) Uani 1 1 d . . . . .
H80 H 0.721407 0.651379 0.157393 0.048 Uiso 1 1 calc R U . . .
C81 C 0.8262(3) 0.4198(2) 0.13119(19) 0.0370(10) Uani 1 1 d . . . . .
C82 C 0.8018(3) 0.3495(3) 0.1349(2) 0.0406(11) Uani 1 1 d . . . . .
H82 H 0.735214 0.332811 0.132781 0.049 Uiso 1 1 calc R U . . .
C83 C 0.8747(4) 0.3039(3) 0.1417(2) 0.0424(11) Uani 1 1 d . . . . .
H83 H 0.856477 0.257169 0.145701 0.051 Uiso 1 1 calc R U . . .
C84 C 0.9936(3) 0.3901(3) 0.14015(19) 0.0384(10) Uani 1 1 d . . . . .
H84 H 1.060716 0.404647 0.141964 0.046 Uiso 1 1 calc R U . . .
C85 C 0.9269(3) 0.4409(3) 0.1348(2) 0.0411(11) Uani 1 1 d . . . . .
H85 H 0.948508 0.488877 0.133666 0.049 Uiso 1 1 calc R U . . .
O11 O 0.8853(4) 0.4475(4) -0.1259(3) 0.130(2) Uani 1 1 d . . . . .
N7 N 0.8289(4) 0.4891(4) -0.0406(2) 0.0855(17) Uani 1 1 d . . . . .
C86 C 0.7689(7) 0.5427(5) -0.0060(4) 0.129(3) Uani 1 1 d . . . . .
H86A H 0.745736 0.576543 -0.026886 0.194 Uiso 1 1 calc R U . . .
H86B H 0.810063 0.574506 0.036074 0.194 Uiso 1 1 calc R U . . .
H86C H 0.711391 0.512349 -0.004329 0.194 Uiso 1 1 calc R U . . .
C88 C 0.8404(5) 0.4916(5) -0.0929(3) 0.092(2) Uani 1 1 d . . . . .
H88 H 0.812132 0.529765 -0.105266 0.110 Uiso 1 1 calc R U . . .
C87 C 0.8734(6) 0.4332(5) -0.0199(4) 0.115(3) Uani 1 1 d . . . . .
H87A H 0.938282 0.457774 0.010221 0.172 Uiso 1 1 calc R U . . .
H87B H 0.882408 0.389358 -0.055229 0.172 Uiso 1 1 calc R U . . .
H87C H 0.829747 0.414407 -0.000474 0.172 Uiso 1 1 calc R U . . .
O12 O 0.3801(8) 0.3001(7) 0.1291(6) 0.129(4) Uani 0.436(3) 1 d D U P D 1
O13 O 0.2925(8) 0.3844(5) 0.1272(5) 0.083(3) Uani 0.436(3) 1 d D U P D 1
O14 O 0.3869(9) 0.3602(6) 0.0713(6) 0.124(4) Uani 0.436(3) 1 d D U P D 1
N6 N 0.3593(8) 0.3509(6) 0.1101(6) 0.090(3) Uani 0.436(3) 1 d D U P D 1
O14A O 0.5266(11) 1.0660(10) 0.1415(10) 0.182(7) Uani 0.418(3) 1 d D U P E 2
O12A O 0.545(2) 1.1522(14) 0.1113(14) 0.212(7) Uani 0.418(3) 1 d D U P E 2
O13A O 0.5048(13) 1.1878(12) 0.1942(10) 0.219(7) Uani 0.418(3) 1 d D U P E 2
N6A N 0.5283(17) 1.1349(11) 0.1522(11) 0.201(7) Uani 0.418(3) 1 d D U P E 2
O13B O 0.533(6) 1.123(4) 0.125(4) 0.187(9) Uani 0.147(3) 1 d D U P F 3
O14B O 0.617(4) 1.115(3) 0.066(3) 0.213(12) Uani 0.147(3) 1 d D U P F 3
O12B O 0.588(3) 1.227(3) 0.108(3) 0.179(11) Uani 0.147(3) 1 d D U P F 3
N6B N 0.578(6) 1.159(3) 0.103(3) 0.201(8) Uani 0.147(3) 1 d D U P F 3
O3A O 1.195(2) 0.884(4) -0.100(4) 0.090(10) Uani 0.29(9) 1 d D U P A 1

loop_
_atom_site_aniso_label
_atom_site_aniso_U_11
_atom_site_aniso_U_22
_atom_site_aniso_U_33
_atom_site_aniso_U_23
_atom_site_aniso_U_13
_atom_site_aniso_U_12
Co1 0.0455(4) 0.0369(4) 0.0236(3) 0.0177(3) 0.0143(2) 0.0176(3)
O1 0.0495(18) 0.045(2) 0.0315(16) 0.0212(15) 0.0104(14) 0.0168(16)
O2 0.070(2) 0.054(2) 0.065(2) 0.034(2) 0.0188(19) 0.0169(19)
O3B 0.097(7) 0.062(7) 0.108(13) 0.045(8) 0.074(8) 0.029(6)
O4 0.074(2) 0.049(2) 0.0387(18) 0.0172(16) 0.0189(17) 0.0230(18)
O5 0.067(2) 0.069(3) 0.0346(18) 0.0203(18) 0.0182(17) -0.0007(19)
O6 0.058(2) 0.056(2) 0.0332(17) 0.0227(16) 0.0137(15) 0.0037(17)
O7 0.087(3) 0.076(3) 0.0320(18) 0.0229(18) 0.0186(18) 0.006(2)
O8 0.062(2) 0.061(2) 0.0346(17) 0.0302(16) 0.0167(15) 0.0101(17)
O9 0.238(14) 0.054(6) 0.069(6) 0.030(5) 0.030(7) 0.059(7)
O9A 0.126(7) 0.050(5) 0.067(5) 0.023(4) 0.015(4) 0.007(4)
O10 0.081(6) 0.112(7) 0.075(6) 0.052(5) 0.005(5) 0.043(5)
O10A 0.080(4) 0.046(4) 0.065(4) 0.028(3) 0.010(3) 0.024(3)
N1 0.044(2) 0.042(2) 0.0276(18) 0.0189(17) 0.0136(16) 0.0154(17)
N2 0.049(2) 0.037(2) 0.0273(18) 0.0185(17) 0.0141(16) 0.0179(17)
N3 0.049(2) 0.041(2) 0.0309(19) 0.0203(17) 0.0216(17) 0.0175(18)
N4 0.046(2) 0.042(2) 0.0284(18) 0.0191(17) 0.0142(16) 0.0198(18)
N5 0.048(2) 0.040(2) 0.032(2) 0.0089(18) 0.0099(18) 0.0144(19)
C1 0.042(2) 0.053(3) 0.030(2) 0.023(2) 0.014(2) 0.020(2)
C2 0.051(3) 0.053(3) 0.032(2) 0.022(2) 0.022(2) 0.017(2)
C3 0.048(3) 0.043(3) 0.023(2) 0.0193(19) 0.0115(19) 0.018(2)
C4 0.049(3) 0.057(3) 0.032(2) 0.026(2) 0.012(2) 0.020(2)
C5 0.046(3) 0.054(3) 0.027(2) 0.022(2) 0.015(2) 0.022(2)
C6 0.052(3) 0.044(3) 0.026(2) 0.019(2) 0.012(2) 0.010(2)
C7 0.047(3) 0.048(3) 0.027(2) 0.021(2) 0.013(2) 0.009(2)
C8 0.050(3) 0.049(3) 0.028(2) 0.019(2) 0.014(2) 0.005(2)
C9 0.066(3) 0.044(3) 0.026(2) 0.017(2) 0.013(2) 0.003(2)
C10 0.063(3) 0.071(4) 0.038(3) 0.034(3) 0.012(2) 0.018(3)
C11 0.064(3) 0.063(3) 0.035(2) 0.028(2) 0.026(2) 0.029(3)
C12 0.065(3) 0.047(3) 0.028(2) 0.022(2) 0.016(2) 0.010(2)
C13 0.061(3) 0.058(3) 0.031(2) 0.026(2) 0.013(2) 0.006(3)
C14 0.063(3) 0.057(3) 0.026(2) 0.021(2) 0.009(2) 0.007(3)
C15 0.065(3) 0.057(3) 0.031(2) 0.025(2) 0.014(2) 0.009(3)
C16 0.065(3) 0.058(3) 0.028(2) 0.022(2) 0.010(2) 0.002(3)
C17 0.073(3) 0.060(4) 0.028(2) 0.022(2) 0.010(2) 0.003(3)
C18 0.065(3) 0.057(3) 0.024(2) 0.019(2) 0.012(2) 0.004(3)
C19 0.096(4) 0.050(3) 0.031(2) 0.022(2) 0.019(3) 0.006(3)
C20 0.094(4) 0.045(3) 0.023(2) 0.016(2) 0.014(2) 0.001(3)
C21 0.061(3) 0.047(3) 0.029(2) 0.021(2) 0.013(2) 0.007(2)
C22 0.094(4) 0.050(3) 0.034(3) 0.026(2) 0.029(3) 0.023(3)
C23 0.089(4) 0.050(3) 0.033(3) 0.019(2) 0.020(3) 0.018(3)
C24 0.057(3) 0.040(3) 0.024(2) 0.014(2) 0.011(2) 0.007(2)
C25 0.112(5) 0.044(3) 0.032(3) 0.019(2) 0.028(3) 0.014(3)
C26 0.096(4) 0.045(3) 0.033(2) 0.026(2) 0.029(3) 0.021(3)
C27 0.056(3) 0.035(3) 0.026(2) 0.0114(19) 0.011(2) 0.010(2)
C28 0.064(3) 0.042(3) 0.027(2) 0.021(2) 0.013(2) 0.006(2)
C29 0.059(3) 0.068(4) 0.037(3) 0.030(3) 0.009(2) 0.004(3)
C30 0.052(3) 0.051(3) 0.032(2) 0.020(2) 0.005(2) -0.004(2)
C31 0.051(3) 0.048(3) 0.035(2) 0.021(2) 0.011(2) 0.001(2)
C32 0.053(3) 0.044(3) 0.033(2) 0.019(2) 0.013(2) 0.000(2)
C33 0.064(3) 0.038(3) 0.035(2) 0.018(2) 0.012(2) 0.000(2)
C34 0.057(3) 0.050(3) 0.036(2) 0.015(2) 0.013(2) 0.000(2)
C35 0.061(3) 0.052(3) 0.034(2) 0.021(2) 0.013(2) 0.003(3)
C36 0.066(3) 0.067(4) 0.048(3) 0.033(3) 0.022(3) 0.008(3)
C37 0.106(5) 0.145(7) 0.068(4) 0.060(5) 0.048(4) 0.028(5)
C38 0.064(3) 0.051(3) 0.041(3) 0.023(2) 0.018(2) 0.008(3)
C39 0.053(3) 0.038(3) 0.038(2) 0.014(2) 0.012(2) 0.005(2)
C40 0.047(3) 0.047(3) 0.038(2) 0.027(2) 0.016(2) 0.010(2)
C41 0.045(3) 0.044(3) 0.030(2) 0.021(2) 0.009(2) 0.012(2)
C42 0.041(2) 0.043(3) 0.037(2) 0.024(2) 0.017(2) 0.020(2)
C43 0.052(3) 0.042(3) 0.039(3) 0.017(2) 0.019(2) 0.007(2)
C44 0.056(3) 0.058(3) 0.033(2) 0.021(2) 0.020(2) 0.014(3)
C45 0.129(8) 0.102(8) 0.066(6) 0.028(6) 0.052(6) 0.044(7)
C45A 0.099(13) 0.101(14) 0.057(10) 0.044(10) 0.047(9) 0.023(11)
C46 0.077(4) 0.067(4) 0.045(3) 0.032(3) 0.022(3) 0.008(3)
C47 0.042(2) 0.043(3) 0.036(2) 0.019(2) 0.016(2) 0.018(2)
C48 0.041(2) 0.037(3) 0.031(2) 0.013(2) 0.0069(19) 0.012(2)
C49 0.043(3) 0.036(3) 0.034(2) 0.013(2) 0.012(2) 0.015(2)
C50 0.047(3) 0.036(3) 0.034(2) 0.015(2) 0.005(2) 0.014(2)
C51 0.045(3) 0.030(2) 0.041(2) 0.017(2) 0.007(2) 0.011(2)
C52 0.052(3) 0.045(3) 0.061(3) 0.027(3) 0.018(3) 0.006(2)
C53 0.053(3) 0.043(3) 0.043(3) 0.023(2) 0.014(2) 0.009(2)
C54 0.059(3) 0.048(3) 0.053(3) 0.025(3) 0.017(3) 0.009(3)
C55 0.061(3) 0.065(4) 0.049(3) 0.034(3) 0.018(3) 0.012(3)
C56 0.073(4) 0.069(4) 0.044(3) 0.035(3) 0.014(3) -0.007(3)
C57 0.097(5) 0.050(4) 0.047(3) 0.020(3) 0.009(3) 0.000(3)
C58 0.081(4) 0.041(3) 0.056(3) 0.022(3) 0.016(3) 0.011(3)
C59 0.282(16) 0.103(10) 0.118(10) 0.013(9) 0.017(11) 0.048(11)
C59A 0.184(10) 0.061(7) 0.130(9) 0.006(7) 0.009(8) 0.012(7)
C60 0.103(7) 0.093(7) 0.081(7) 0.042(6) 0.001(6) 0.038(6)
C60A 0.111(7) 0.061(5) 0.077(6) 0.032(5) 0.004(5) 0.028(5)
C61 0.084(4) 0.094(5) 0.051(3) 0.047(3) 0.001(3) -0.019(4)
C62 0.042(3) 0.041(3) 0.048(3) 0.017(2) 0.013(2) 0.012(2)
C63 0.037(2) 0.039(3) 0.030(2) 0.015(2) 0.0094(19) 0.011(2)
C64 0.044(3) 0.042(3) 0.039(2) 0.020(2) 0.014(2) 0.016(2)
C65 0.046(3) 0.042(3) 0.037(2) 0.015(2) 0.008(2) 0.017(2)
C66 0.043(3) 0.050(3) 0.031(2) 0.021(2) 0.009(2) 0.022(2)
C67 0.040(2) 0.046(3) 0.039(2) 0.023(2) 0.014(2) 0.016(2)
C68 0.053(3) 0.051(3) 0.035(2) 0.025(2) 0.017(2) 0.028(2)
C69 0.054(3) 0.050(3) 0.039(2) 0.027(2) 0.014(2) 0.024(2)
C70 0.038(2) 0.045(3) 0.032(2) 0.023(2) 0.0160(19) 0.017(2)
C71 0.050(3) 0.037(3) 0.031(2) 0.019(2) 0.018(2) 0.020(2)
C72 0.040(2) 0.047(3) 0.027(2) 0.022(2) 0.0107(19) 0.016(2)
C73 0.046(3) 0.042(3) 0.033(2) 0.014(2) 0.009(2) 0.014(2)
C74 0.046(3) 0.054(3) 0.033(2) 0.022(2) 0.006(2) 0.022(2)
C75 0.050(3) 0.036(3) 0.031(2) 0.013(2) 0.011(2) 0.018(2)
C76 0.049(3) 0.037(3) 0.040(3) 0.010(2) 0.006(2) 0.013(2)
C77 0.059(3) 0.029(3) 0.045(3) 0.011(2) 0.011(2) 0.013(2)
C78 0.048(3) 0.034(3) 0.036(2) 0.017(2) 0.011(2) 0.014(2)
C79 0.041(2) 0.036(3) 0.034(2) 0.015(2) 0.004(2) 0.012(2)
C80 0.046(3) 0.031(3) 0.043(3) 0.016(2) 0.009(2) 0.015(2)
C81 0.050(3) 0.030(2) 0.036(2) 0.0140(19) 0.015(2) 0.019(2)
C82 0.046(3) 0.037(3) 0.048(3) 0.021(2) 0.021(2) 0.018(2)
C83 0.064(3) 0.033(3) 0.046(3) 0.026(2) 0.026(2) 0.017(2)
C84 0.042(2) 0.039(3) 0.038(2) 0.021(2) 0.009(2) 0.010(2)
C85 0.050(3) 0.032(3) 0.041(3) 0.017(2) 0.008(2) 0.009(2)
O11 0.118(4) 0.186(7) 0.123(5) 0.079(5) 0.065(4) 0.046(4)
N7 0.092(4) 0.103(5) 0.059(3) 0.036(3) 0.015(3) -0.006(3)
C86 0.185(9) 0.100(7) 0.099(6) 0.024(5) 0.062(6) -0.002(6)
C88 0.077(5) 0.127(7) 0.087(5) 0.056(5) 0.030(4) 0.008(5)
C87 0.129(7) 0.132(8) 0.099(6) 0.076(6) 0.010(5) 0.018(6)
O12 0.086(7) 0.088(8) 0.148(10) 0.009(7) -0.025(7) 0.038(6)
O13 0.110(7) 0.051(6) 0.091(7) 0.026(5) 0.037(6) 0.018(5)
O14 0.140(9) 0.058(7) 0.128(9) -0.029(6) 0.079(7) -0.030(6)
N6 0.088(7) 0.038(6) 0.122(8) -0.005(5) 0.053(6) -0.002(5)
O14A 0.085(8) 0.135(12) 0.300(14) 0.064(11) 0.043(9) 0.033(9)
O12A 0.113(10) 0.213(13) 0.245(12) 0.053(10) -0.001(9) 0.012(10)
O13A 0.124(10) 0.173(13) 0.277(14) 0.033(11) 0.014(10) -0.015(10)
N6A 0.108(8) 0.187(11) 0.257(12) 0.055(9) 0.018(8) 0.018(9)
O13B 0.094(10) 0.176(13) 0.257(14) 0.068(12) 0.024(11) 0.012(11)
O14B 0.127(16) 0.211(18) 0.242(18) 0.055(16) 0.007(15) 0.020(16)
O12B 0.104(15) 0.181(18) 0.215(17) 0.071(16) -0.001(15) -0.015(16)
N6B 0.108(10) 0.194(13) 0.248(13) 0.057(11) 0.009(10) 0.017(11)
O3A 0.072(11) 0.089(14) 0.13(2) 0.050(19) 0.048(12) 0.019(10)

loop_
_atom_type_symbol
_atom_type_description
_atom_type_scat_dispersion_real
_atom_type_scat_dispersion_imag
_atom_type_scat_source
C C 0.0033 0.0016 'International Tables Vol C Tables 4.2.6.8 and 6.1.1.4'
H H 0.0000 0.0000 'International Tables Vol C Tables 4.2.6.8 and 6.1.1.4'
Co Co 0.3494 0.9721 'International Tables Vol C Tables 4.2.6.8 and 6.1.1.4'
N N 0.0061 0.0033 'International Tables Vol C Tables 4.2.6.8 and 6.1.1.4'
O O 0.0106 0.0060 'International Tables Vol C Tables 4.2.6.8 and 6.1.1.4'

loop_
_geom_angle_atom_site_label_1
_geom_angle_atom_site_label_2
_geom_angle_atom_site_label_3
_geom_angle
_geom_angle_site_symmetry_1
_geom_angle_site_symmetry_3
_geom_angle_publ_flag
O1 Co1 N1 85.52(12) . . ?
O1 Co1 N2 93.74(13) . 1_554 ?
O1 Co1 N3 86.10(13) . 2_765 ?
O1 Co1 N4 87.52(13) . 2_675 ?
O4 Co1 O1 177.01(11) . . ?
O4 Co1 N1 91.81(13) . . ?
O4 Co1 N2 88.90(13) . 1_554 ?
O4 Co1 N3 92.49(14) . 2_765 ?
O4 Co1 N4 93.89(14) . 2_675 ?
N2 Co1 N1 178.57(13) 1_554 . ?
N2 Co1 N3 90.28(12) 1_554 2_765 ?
N3 Co1 N1 88.45(12) 2_765 . ?
N4 Co1 N1 91.38(12) 2_675 . ?
N4 Co1 N2 89.81(12) 2_675 1_554 ?
N4 Co1 N3 173.61(15) 2_675 2_765 ?
N5 O1 Co1 129.6(3) . . ?
Co1 O4 H4A 109.4 . . ?
Co1 O4 H4B 109.2 . . ?
H4A O4 H4B 104.4 . . ?
C44 O5 C45 111.3(5) . . ?
C44 O5 C45A 118.7(9) . . ?
C41 O6 C46 117.2(4) . . ?
C35 O7 C37 117.9(4) . . ?
C32 O8 C36 117.2(4) . . ?
C58 O9 C59 131.8(12) . . ?
C57 O9A C59A 113.7(8) . . ?
C55 O10 C60 119.5(9) . . ?
C54 O10A C60A 119.1(7) . . ?
C1 N1 Co1 121.5(3) . . ?
C5 N1 Co1 122.2(3) . . ?
C5 N1 C1 116.2(3) . . ?
C26 N2 Co1 120.4(3) . 1_556 ?
C27 N2 Co1 123.2(3) . 1_556 ?
C27 N2 C26 116.3(3) . . ?
C83 N3 Co1 119.8(3) . 2_765 ?
C84 N3 Co1 122.9(3) . 2_765 ?
C84 N3 C83 116.4(4) . . ?
C72 N4 Co1 120.5(3) . 2_675 ?
C72 N4 C73 115.9(4) . . ?
C73 N4 Co1 122.6(3) . 2_675 ?
O1 N5 O2 122.7(4) . . ?
O1 N5 O3B 121.4(10) . . ?
O1 N5 O3A 114(3) . . ?
O2 N5 O3B 115.7(10) . . ?
O2 N5 O3A 120(3) . . ?
N1 C1 H1 118.3 . . ?
N1 C1 C2 123.4(4) . . ?
C2 C1 H1 118.3 . . ?
C1 C2 H2 119.7 . . ?
C1 C2 C3 120.7(4) . . ?
C3 C2 H2 119.7 . . ?
C2 C3 C4 115.3(4) . . ?
C2 C3 C6 121.5(4) . . ?
C4 C3 C6 123.2(4) . . ?
C3 C4 H4 119.6 . . ?
C5 C4 C3 120.9(4) . . ?
C5 C4 H4 119.6 . . ?
N1 C5 C4 123.5(4) . . ?
N1 C5 H5 118.2 . . ?
C4 C5 H5 118.2 . . ?
C7 C6 C3 122.3(4) . . ?
C7 C6 C11 117.6(4) . . ?
C11 C6 C3 120.1(4) . . ?
C6 C7 H7 119.2 . . ?
C8 C7 C6 121.5(4) . . ?
C8 C7 H7 119.2 . . ?
C7 C8 H8 119.5 . . ?
C7 C8 C9 121.0(4) . . ?
C9 C8 H8 119.5 . . ?
C8 C9 C10 118.9(4) . . ?
C8 C9 C12 121.3(4) . . ?
C10 C9 C12 119.8(4) . . ?
C9 C10 H10 119.9 . . ?
C11 C10 C9 120.2(4) . . ?
C11 C10 H10 119.9 . . ?
C6 C11 H11 119.6 . . ?
C10 C11 C6 120.8(4) . . ?
C10 C11 H11 119.6 . . ?
C13 C12 C9 122.8(4) . . ?
C13 C12 C17 119.2(4) . . ?
C17 C12 C9 118.1(4) . . ?
C12 C13 C14 117.7(4) . . ?
C12 C13 C29 122.6(4) . . ?
C14 C13 C29 119.5(4) . . ?
C13 C14 H14 118.7 . . ?
C15 C14 C13 122.7(5) . . ?
C15 C14 H14 118.7 . . ?
C14 C15 C18 119.1(4) . . ?
C16 C15 C14 119.0(4) . . ?
C16 C15 C18 121.7(4) . . ?
C15 C16 C61 120.3(4) . . ?
C17 C16 C15 118.0(5) . . ?
C17 C16 C61 121.7(5) . . ?
C12 C17 H17 118.4 . . ?
C16 C17 C12 123.3(5) . . ?
C16 C17 H17 118.4 . . ?
C19 C18 C15 120.7(5) . . ?
C19 C18 C23 118.1(4) . . ?
C23 C18 C15 121.2(4) . . ?
C18 C19 H19 119.4 . . ?
C18 C19 C20 121.2(5) . . ?
C20 C19 H19 119.4 . . ?
C19 C20 H20 119.9 . . ?
C19 C20 C21 120.3(5) . . ?
C21 C20 H20 119.9 . . ?
C20 C21 C24 120.4(4) . . ?
C22 C21 C20 118.1(4) . . ?
C22 C21 C24 121.5(4) . . ?
C21 C22 H22 119.5 . . ?
C23 C22 C21 121.0(5) . . ?
C23 C22 H22 119.5 . . ?
C18 C23 H23 119.3 . . ?
C22 C23 C18 121.3(5) . . ?
C22 C23 H23 119.3 . . ?
C25 C24 C21 122.1(4) . . ?
C28 C24 C21 121.8(4) . . ?
C28 C24 C25 116.1(4) . . ?
C24 C25 H25 120.2 . . ?
C26 C25 C24 119.6(5) . . ?
C26 C25 H25 120.2 . . ?
N2 C26 C25 124.0(5) . . ?
N2 C26 H26 118.0 . . ?
C25 C26 H26 118.0 . . ?
N2 C27 H27 118.4 . . ?
N2 C27 C28 123.3(4) . . ?
C28 C27 H27 118.4 . . ?
C24 C28 H28 119.6 . . ?
C27 C28 C24 120.7(4) . . ?
C27 C28 H28 119.6 . . ?
C13 C29 H29A 109.3 . . ?
C13 C29 H29B 109.3 . . ?
H29A C29 H29B 108.0 . . ?
C30 C29 C13 111.4(4) . . ?
C30 C29 H29A 109.3 . . ?
C30 C29 H29B 109.3 . . ?
C31 C30 C29 121.4(4) . . ?
C31 C30 C35 117.4(5) . . ?
C35 C30 C29 120.8(4) . . ?
C30 C31 H31 119.3 . . ?
C32 C31 C30 121.4(4) . . ?
C32 C31 H31 119.3 . . ?
O8 C32 C33 114.3(4) . . ?
C31 C32 O8 124.3(4) . . ?
C31 C32 C33 121.4(4) . . ?
C32 C33 C34 116.8(4) . . ?
C32 C33 C38 122.1(4) . . ?
C34 C33 C38 121.0(4) . . ?
C33 C34 H34 119.3 . . ?
C35 C34 C33 121.3(5) . . ?
C35 C34 H34 119.3 . . ?
O7 C35 C30 115.7(4) . . ?
C34 C35 O7 123.2(4) . . ?
C34 C35 C30 121.2(4) . . ?
O8 C36 H36A 109.5 . . ?
O8 C36 H36B 109.5 . . ?
O8 C36 H36C 109.5 . . ?
H36A C36 H36B 109.5 . . ?
H36A C36 H36C 109.5 . . ?
H36B C36 H36C 109.5 . . ?
O7 C37 H37A 109.5 . . ?
O7 C37 H37B 109.5 . . ?
O7 C37 H37C 109.5 . . ?
H37A C37 H37B 109.5 . . ?
H37A C37 H37C 109.5 . . ?
H37B C37 H37C 109.5 . . ?
C33 C38 H38A 109.2 . . ?
C33 C38 H38B 109.2 . . ?
C33 C38 C39 112.0(4) . . ?
H38A C38 H38B 107.9 . . ?
C39 C38 H38A 109.2 . . ?
C39 C38 H38B 109.2 . . ?
C40 C39 C38 122.0(4) . . ?
C40 C39 C44 117.3(4) . . ?
C44 C39 C38 120.7(4) . . ?
C39 C40 H40 119.4 . . ?
C41 C40 C39 121.3(4) . . ?
C41 C40 H40 119.4 . . ?
O6 C41 C42 114.1(4) . . ?
C40 C41 O6 124.3(4) . . ?
C40 C41 C42 121.5(4) . . ?
C41 C42 C47 119.6(4) . . ?
C43 C42 C41 117.1(4) . . ?
C43 C42 C47 123.2(4) . . ?
C42 C43 H43 118.9 . . ?
C44 C43 C42 122.1(4) . . ?
C44 C43 H43 118.9 . . ?
O5 C44 C39 116.5(4) . . ?
C43 C44 O5 122.9(4) . . ?
C43 C44 C39 120.5(4) . . ?
O5 C45 H45A 109.5 . . ?
O5 C45 H45B 109.5 . . ?
O5 C45 H45C 109.5 . . ?
H45A C45 H45B 109.5 . . ?
H45A C45 H45C 109.5 . . ?
H45B C45 H45C 109.5 . . ?
O5 C45A H45D 109.5 . . ?
O5 C45A H45E 109.5 . . ?
O5 C45A H45F 109.5 . . ?
H45D C45A H45E 109.5 . . ?
H45D C45A H45F 109.5 . . ?
H45E C45A H45F 109.5 . . ?
O6 C46 H46A 109.5 . . ?
O6 C46 H46B 109.5 . . ?
O6 C46 H46C 109.5 . . ?
H46A C46 H46B 109.5 . . ?
H46A C46 H46C 109.5 . . ?
H46B C46 H46C 109.5 . . ?
C42 C47 H47A 109.2 . . ?
C42 C47 H47B 109.2 . . ?
H47A C47 H47B 107.9 . . ?
C48 C47 C42 112.0(3) . . ?
C48 C47 H47A 109.2 . . ?
C48 C47 H47B 109.2 . . ?
C49 C48 C47 117.4(4) . . ?
C49 C48 C63 117.7(4) . . ?
C63 C48 C47 124.2(4) . . ?
C48 C49 H49 118.3 . . ?
C50 C49 C48 123.3(4) . . ?
C50 C49 H49 118.3 . . ?
C49 C50 C51 119.3(4) . . ?
C49 C50 C75 117.6(4) . . ?
C51 C50 C75 123.0(4) . . ?
C50 C51 C52 122.1(4) . . ?
C62 C51 C50 117.1(4) . . ?
C62 C51 C52 120.4(4) . . ?
C51 C52 H52A 109.3 . . ?
C51 C52 H52B 109.3 . . ?
C51 C52 C53 111.7(4) . . ?
H52A C52 H52B 107.9 . . ?
C53 C52 H52A 109.3 . . ?
C53 C52 H52B 109.3 . . ?
C54 C53 C52 121.2(5) . . ?
C54 C53 C58 117.2(5) . . ?
C58 C53 C52 121.5(4) . . ?
O10A C54 C53 119.5(5) . . ?
O10A C54 C55 118.7(5) . . ?
C53 C54 H54 119.2 . . ?
C53 C54 C55 121.7(5) . . ?
C55 C54 H54 119.2 . . ?
C54 C55 O10 118.7(7) . . ?
C54 C55 H55 119.9 . . ?
C54 C55 C56 120.1(5) . . ?
C56 C55 O10 120.8(6) . . ?
C56 C55 H55 119.9 . . ?
C55 C56 C61 120.3(5) . . ?
C57 C56 C55 118.5(5) . . ?
C57 C56 C61 121.1(6) . . ?
O9A C57 C56 119.4(6) . . ?
O9A C57 C58 120.3(6) . . ?
C56 C57 H57 119.9 . . ?
C56 C57 C58 120.2(6) . . ?
C58 C57 H57 119.9 . . ?
O9 C58 C53 116.4(7) . . ?
O9 C58 C57 120.6(7) . . ?
C53 C58 H58 118.9 . . ?
C57 C58 C53 122.2(5) . . ?
C57 C58 H58 118.9 . . ?
O9 C59 H59A 111.4 . . ?
O9 C59 H59B 98.7 . . ?
O9 C59 H59C 117.7 . . ?
H59A C59 H59B 109.5 . . ?
H59A C59 H59C 109.5 . . ?
H59B C59 H59C 109.4 . . ?
O9A C59A H59D 109.5 . . ?
O9A C59A H59E 109.5 . . ?
O9A C59A H59F 109.5 . . ?
H59D C59A H59E 109.5 . . ?
H59D C59A H59F 109.5 . . ?
H59E C59A H59F 109.5 . . ?
O10 C60 H60A 109.5 . . ?
O10 C60 H60B 109.5 . . ?
O10 C60 H60C 109.5 . . ?
H60A C60 H60B 109.5 . . ?
H60A C60 H60C 109.5 . . ?
H60B C60 H60C 109.5 . . ?
O10A C60A H60D 109.5 . . ?
O10A C60A H60E 109.5 . . ?
O10A C60A H60F 109.5 . . ?
H60D C60A H60E 109.5 . . ?
H60D C60A H60F 109.5 . . ?
H60E C60A H60F 109.5 . . ?
C16 C61 H61A 108.8 . . ?
C16 C61 H61B 108.8 . . ?
C56 C61 C16 113.7(4) . . ?
C56 C61 H61A 108.8 . . ?
C56 C61 H61B 108.8 . . ?
H61A C61 H61B 107.7 . . ?
C51 C62 H62 117.9 . . ?
C63 C62 C51 124.3(4) . . ?
C63 C62 H62 117.9 . . ?
C48 C63 C64 119.8(4) . . ?
C62 C63 C48 118.2(4) . . ?
C62 C63 C64 121.6(4) . . ?
C65 C64 C63 123.1(4) . . ?
C65 C64 C69 117.5(4) . . ?
C69 C64 C63 119.1(4) . . ?
C64 C65 H65 119.7 . . ?
C66 C65 C64 120.6(4) . . ?
C66 C65 H65 119.7 . . ?
C65 C66 H66 119.1 . . ?
C65 C66 C67 121.7(4) . . ?
C67 C66 H66 119.1 . . ?
C66 C67 C70 120.8(4) . . ?
C68 C67 C66 117.2(4) . . ?
C68 C67 C70 122.0(4) . . ?
C67 C68 H68 119.2 . . ?
C69 C68 C67 121.6(4) . . ?
C69 C68 H68 119.2 . . ?
C64 C69 H69 119.4 . . ?
C68 C69 C64 121.2(4) . . ?
C68 C69 H69 119.4 . . ?
C71 C70 C67 122.2(4) . . ?
C74 C70 C67 121.8(4) . . ?
C74 C70 C71 116.0(4) . . ?
C70 C71 H71 119.7 . . ?
C72 C71 C70 120.7(4) . . ?
C72 C71 H71 119.7 . . ?
N4 C72 C71 124.0(4) . . ?
N4 C72 H72 118.0 . . ?
C71 C72 H72 118.0 . . ?
N4 C73 H73 118.7 . . ?
N4 C73 C74 122.7(4) . . ?
C74 C73 H73 118.7 . . ?
C70 C74 C73 120.7(4) . . ?
C70 C74 H74 119.6 . . ?
C73 C74 H74 119.6 . . ?
C76 C75 C50 124.1(4) . . ?
C76 C75 C80 118.0(4) . . ?
C80 C75 C50 117.9(4) . . ?
C75 C76 H76 119.5 . . ?
C77 C76 C75 120.9(5) . . ?
C77 C76 H76 119.5 . . ?
C76 C77 H77 119.2 . . ?
C76 C77 C78 121.6(4) . . ?
C78 C77 H77 119.2 . . ?
C77 C78 C79 117.8(4) . . ?
C77 C78 C81 120.6(4) . . ?
C79 C78 C81 121.5(4) . . ?
C78 C79 H79 119.4 . . ?
C80 C79 C78 121.1(4) . . ?
C80 C79 H79 119.4 . . ?
C75 C80 H80 119.7 . . ?
C79 C80 C75 120.5(4) . . ?
C79 C80 H80 119.7 . . ?
C82 C81 C78 121.9(4) . . ?
C82 C81 C85 116.8(4) . . ?
C85 C81 C78 121.3(4) . . ?
C81 C82 H82 120.0 . . ?
C83 C82 C81 119.9(4) . . ?
C83 C82 H82 120.0 . . ?
N3 C83 C82 123.7(4) . . ?
N3 C83 H83 118.1 . . ?
C82 C83 H83 118.1 . . ?
N3 C84 H84 117.8 . . ?
N3 C84 C85 124.4(4) . . ?
C85 C84 H84 117.8 . . ?
C81 C85 H85 120.7 . . ?
C84 C85 C81 118.7(4) . . ?
C84 C85 H85 120.7 . . ?
C88 N7 C86 119.5(7) . . ?
C88 N7 C87 119.1(7) . . ?
C87 N7 C86 121.4(6) . . ?
N7 C86 H86A 109.5 . . ?
N7 C86 H86B 109.5 . . ?
N7 C86 H86C 109.5 . . ?
H86A C86 H86B 109.5 . . ?
H86A C86 H86C 109.5 . . ?
H86B C86 H86C 109.5 . . ?
O11 C88 N7 124.1(8) . . ?
O11 C88 H88 117.9 . . ?
N7 C88 H88 117.9 . . ?
N7 C87 H87A 109.5 . . ?
N7 C87 H87B 109.5 . . ?
N7 C87 H87C 109.5 . . ?
H87A C87 H87B 109.5 . . ?
H87A C87 H87C 109.5 . . ?
H87B C87 H87C 109.5 . . ?
O13 N6 O12 114.5(11) . . ?
O14 N6 O12 125.2(13) . . ?
O14 N6 O13 119.3(12) . . ?
O14A N6A O12A 113.8(18) . . ?
O14A N6A O13A 130(2) . . ?
O12A N6A O13A 115.6(18) . . ?
O14B N6B O13B 110(2) . . ?
O12B N6B O13B 135(3) . . ?
O12B N6B O14B 115(2) . . ?

loop_
_geom_bond_atom_site_label_1
_geom_bond_atom_site_label_2
_geom_bond_distance
_geom_bond_site_symmetry_2
_geom_bond_publ_flag
Co1 O1 2.153(3) . ?
Co1 O4 2.099(4) . ?
Co1 N1 2.164(3) . ?
Co1 N2 2.160(3) 1_554 ?
Co1 N3 2.161(3) 2_765 ?
Co1 N4 2.156(3) 2_675 ?
O1 N5 1.205(5) . ?
O2 N5 1.248(5) . ?
O3B N5 1.267(8) . ?
O4 H4A 0.8719 . ?
O4 H4B 0.8721 . ?
O5 C44 1.389(5) . ?
O5 C45 1.460(9) . ?
O5 C45A 1.402(19) . ?
O6 C41 1.388(5) . ?
O6 C46 1.425(6) . ?
O7 C35 1.378(5) . ?
O7 C37 1.407(7) . ?
O8 C32 1.386(5) . ?
O8 C36 1.415(5) . ?
O9 C58 1.371(11) . ?
O9 C59 1.499(15) . ?
O9A C57 1.377(9) . ?
O9A C59A 1.456(13) . ?
O10 C55 1.412(10) . ?
O10 C60 1.451(13) . ?
O10A C54 1.365(8) . ?
O10A C60A 1.459(10) . ?
N1 C1 1.341(5) . ?
N1 C5 1.338(5) . ?
N2 C26 1.338(6) . ?
N2 C27 1.331(5) . ?
N3 C83 1.344(6) . ?
N3 C84 1.338(5) . ?
N4 C72 1.341(5) . ?
N4 C73 1.358(5) . ?
N5 O3A 1.256(17) . ?
C1 H1 0.9500 . ?
C1 C2 1.375(5) . ?
C2 H2 0.9500 . ?
C2 C3 1.382(6) . ?
C3 C4 1.396(6) . ?
C3 C6 1.490(5) . ?
C4 H4 0.9500 . ?
C4 C5 1.362(5) . ?
C5 H5 0.9500 . ?
C6 C7 1.376(6) . ?
C6 C11 1.420(6) . ?
C7 H7 0.9500 . ?
C7 C8 1.375(5) . ?
C8 H8 0.9500 . ?
C8 C9 1.380(6) . ?
C9 C10 1.394(6) . ?
C9 C12 1.506(5) . ?
C10 H10 0.9500 . ?
C10 C11 1.378(6) . ?
C11 H11 0.9500 . ?
C12 C13 1.390(7) . ?
C12 C17 1.391(7) . ?
C13 C14 1.399(6) . ?
C13 C29 1.521(7) . ?
C14 H14 0.9500 . ?
C14 C15 1.395(7) . ?
C15 C16 1.392(7) . ?
C15 C18 1.501(6) . ?
C16 C17 1.378(6) . ?
C16 C61 1.536(7) . ?
C17 H17 0.9500 . ?
C18 C19 1.385(7) . ?
C18 C23 1.390(7) . ?
C19 H19 0.9500 . ?
C19 C20 1.389(6) . ?
C20 H20 0.9500 . ?
C20 C21 1.403(6) . ?
C21 C22 1.389(6) . ?
C21 C24 1.492(5) . ?
C22 H22 0.9500 . ?
C22 C23 1.376(6) . ?
C23 H23 0.9500 . ?
C24 C25 1.388(6) . ?
C24 C28 1.387(6) . ?
C25 H25 0.9500 . ?
C25 C26 1.378(6) . ?
C26 H26 0.9500 . ?
C27 H27 0.9500 . ?
C27 C28 1.373(5) . ?
C28 H28 0.9500 . ?
C29 H29A 0.9900 . ?
C29 H29B 0.9900 . ?
C29 C30 1.516(7) . ?
C30 C31 1.391(6) . ?
C30 C35 1.396(7) . ?
C31 H31 0.9500 . ?
C31 C32 1.375(6) . ?
C32 C33 1.386(6) . ?
C33 C34 1.421(6) . ?
C33 C38 1.514(6) . ?
C34 H34 0.9500 . ?
C34 C35 1.361(7) . ?
C36 H36A 0.9800 . ?
C36 H36B 0.9800 . ?
C36 H36C 0.9800 . ?
C37 H37A 0.9800 . ?
C37 H37B 0.9800 . ?
C37 H37C 0.9800 . ?
C38 H38A 0.9900 . ?
C38 H38B 0.9900 . ?
C38 C39 1.516(7) . ?
C39 C40 1.387(6) . ?
C39 C44 1.409(6) . ?
C40 H40 0.9500 . ?
C40 C41 1.373(6) . ?
C41 C42 1.396(6) . ?
C42 C43 1.378(6) . ?
C42 C47 1.523(6) . ?
C43 H43 0.9500 . ?
C43 C44 1.373(7) . ?
C45 H45A 0.9800 . ?
C45 H45B 0.9800 . ?
C45 H45C 0.9800 . ?
C45A H45D 0.9800 . ?
C45A H45E 0.9800 . ?
C45A H45F 0.9800 . ?
C46 H46A 0.9800 . ?
C46 H46B 0.9800 . ?
C46 H46C 0.9800 . ?
C47 H47A 0.9900 . ?
C47 H47B 0.9900 . ?
C47 C48 1.503(6) . ?
C48 C49 1.393(6) . ?
C48 C63 1.416(6) . ?
C49 H49 0.9500 . ?
C49 C50 1.387(6) . ?
C50 C51 1.408(6) . ?
C50 C75 1.488(6) . ?
C51 C52 1.508(6) . ?
C51 C62 1.389(6) . ?
C52 H52A 0.9900 . ?
C52 H52B 0.9900 . ?
C52 C53 1.511(7) . ?
C53 C54 1.386(7) . ?
C53 C58 1.388(7) . ?
C54 H54 0.9500 . ?
C54 C55 1.387(7) . ?
C55 H55 0.9500 . ?
C55 C56 1.403(7) . ?
C56 C57 1.384(8) . ?
C56 C61 1.518(7) . ?
C57 H57 0.9500 . ?
C57 C58 1.384(8) . ?
C58 H58 0.9500 . ?
C59 H59A 0.9798 . ?
C59 H59B 0.9800 . ?
C59 H59C 0.9806 . ?
C59A H59D 0.9800 . ?
C59A H59E 0.9800 . ?
C59A H59F 0.9800 . ?
C60 H60A 0.9800 . ?
C60 H60B 0.9800 . ?
C60 H60C 0.9800 . ?
C60A H60D 0.9800 . ?
C60A H60E 0.9800 . ?
C60A H60F 0.9800 . ?
C61 H61A 0.9900 . ?
C61 H61B 0.9900 . ?
C62 H62 0.9500 . ?
C62 C63 1.388(6) . ?
C63 C64 1.477(6) . ?
C64 C65 1.394(6) . ?
C64 C69 1.404(6) . ?
C65 H65 0.9500 . ?
C65 C66 1.389(6) . ?
C66 H66 0.9500 . ?
C66 C67 1.398(6) . ?
C67 C68 1.388(6) . ?
C67 C70 1.467(6) . ?
C68 H68 0.9500 . ?
C68 C69 1.381(6) . ?
C69 H69 0.9500 . ?
C70 C71 1.391(6) . ?
C70 C74 1.380(6) . ?
C71 H71 0.9500 . ?
C71 C72 1.371(6) . ?
C72 H72 0.9500 . ?
C73 H73 0.9500 . ?
C73 C74 1.392(6) . ?
C74 H74 0.9500 . ?
C75 C76 1.383(6) . ?
C75 C80 1.419(6) . ?
C76 H76 0.9500 . ?
C76 C77 1.382(6) . ?
C77 H77 0.9500 . ?
C77 C78 1.392(6) . ?
C78 C79 1.398(6) . ?
C78 C81 1.479(6) . ?
C79 H79 0.9500 . ?
C79 C80 1.378(6) . ?
C80 H80 0.9500 . ?
C81 C82 1.390(6) . ?
C81 C85 1.416(6) . ?
C82 H82 0.9500 . ?
C82 C83 1.386(6) . ?
C83 H83 0.9500 . ?
C84 H84 0.9500 . ?
C84 C85 1.388(6) . ?
C85 H85 0.9500 . ?
O11 C88 1.230(8) . ?
N7 C86 1.484(9) . ?
N7 C88 1.337(8) . ?
N7 C87 1.440(9) . ?
C86 H86A 0.9800 . ?
C86 H86B 0.9800 . ?
C86 H86C 0.9800 . ?
C88 H88 0.9500 . ?
C87 H87A 0.9800 . ?
C87 H87B 0.9800 . ?
C87 H87C 0.9800 . ?
O12 N6 1.232(10) . ?
O13 N6 1.220(10) . ?
O14 N6 1.165(10) . ?
O14A N6A 1.220(13) . ?
O12A N6A 1.227(13) . ?
O13A N6A 1.250(13) . ?
O13B N6B 1.237(16) . ?
O14B N6B 1.230(17) . ?
O12B N6B 1.228(16) . ?

loop_
_geom_torsion_atom_site_label_1
_geom_torsion_atom_site_label_2
_geom_torsion_atom_site_label_3
_geom_torsion_atom_site_label_4
_geom_torsion
_geom_torsion_site_symmetry_1
_geom_torsion_site_symmetry_2
_geom_torsion_site_symmetry_3
_geom_torsion_site_symmetry_4
_geom_torsion_publ_flag
Co1 O1 N5 O2 82.1(5) . . . . ?
Co1 O1 N5 O3B -93(2) . . . . ?
Co1 O1 N5 O3A -119(4) . . . . ?
Co1 N1 C1 C2 177.6(4) . . . . ?
Co1 N1 C5 C4 -177.5(4) . . . . ?
Co1 N2 C26 C25 178.6(4) 1_556 . . . ?
Co1 N2 C27 C28 -177.6(3) 1_556 . . . ?
Co1 N3 C83 C82 -166.1(3) 2_765 . . . ?
Co1 N3 C84 C85 167.4(3) 2_765 . . . ?
Co1 N4 C72 C71 -166.1(3) 2_675 . . . ?
Co1 N4 C73 C74 166.1(3) 2_675 . . . ?
O6 C41 C42 C43 -177.0(4) . . . . ?
O6 C41 C42 C47 3.4(6) . . . . ?
O8 C32 C33 C34 -177.8(4) . . . . ?
O8 C32 C33 C38 6.0(7) . . . . ?
O9A C57 C58 C53 175.1(6) . . . . ?
O10 C55 C56 C57 174.7(6) . . . . ?
O10 C55 C56 C61 -3.2(8) . . . . ?
O10A C54 C55 C56 -174.6(5) . . . . ?
N1 C1 C2 C3 0.3(7) . . . . ?
N2 C27 C28 C24 -1.9(7) . . . . ?
N3 C84 C85 C81 -0.9(7) . . . . ?
N4 C73 C74 C70 0.5(7) . . . . ?
C1 N1 C5 C4 -0.3(7) . . . . ?
C1 C2 C3 C4 -1.0(7) . . . . ?
C1 C2 C3 C6 178.9(4) . . . . ?
C2 C3 C4 C5 1.0(7) . . . . ?
C2 C3 C6 C7 -28.8(7) . . . . ?
C2 C3 C6 C11 153.3(5) . . . . ?
C3 C4 C5 N1 -0.4(7) . . . . ?
C3 C6 C7 C8 -176.8(4) . . . . ?
C3 C6 C11 C10 176.7(5) . . . . ?
C4 C3 C6 C7 151.1(5) . . . . ?
C4 C3 C6 C11 -26.8(7) . . . . ?
C5 N1 C1 C2 0.3(7) . . . . ?
C6 C3 C4 C5 -178.9(4) . . . . ?
C6 C7 C8 C9 0.5(7) . . . . ?
C7 C6 C11 C10 -1.4(7) . . . . ?
C7 C8 C9 C10 -2.0(7) . . . . ?
C7 C8 C9 C12 177.3(4) . . . . ?
C8 C9 C10 C11 1.7(8) . . . . ?
C8 C9 C12 C13 -107.5(6) . . . . ?
C8 C9 C12 C17 72.0(6) . . . . ?
C9 C10 C11 C6 0.0(8) . . . . ?
C9 C12 C13 C14 -177.3(4) . . . . ?
C9 C12 C13 C29 7.9(8) . . . . ?
C9 C12 C17 C16 179.2(5) . . . . ?
C10 C9 C12 C13 71.8(7) . . . . ?
C10 C9 C12 C17 -108.7(6) . . . . ?
C11 C6 C7 C8 1.2(7) . . . . ?
C12 C9 C10 C11 -177.6(5) . . . . ?
C12 C13 C14 C15 -1.8(8) . . . . ?
C12 C13 C29 C30 57.1(6) . . . . ?
C13 C12 C17 C16 -1.4(8) . . . . ?
C13 C14 C15 C16 -1.7(8) . . . . ?
C13 C14 C15 C18 -178.1(5) . . . . ?
C13 C29 C30 C31 -117.0(5) . . . . ?
C13 C29 C30 C35 55.6(6) . . . . ?
C14 C13 C29 C30 -117.6(5) . . . . ?
C14 C15 C16 C17 3.6(8) . . . . ?
C14 C15 C16 C61 -174.3(5) . . . . ?
C14 C15 C18 C19 54.4(7) . . . . ?
C14 C15 C18 C23 -125.4(6) . . . . ?
C15 C16 C17 C12 -2.1(8) . . . . ?
C15 C16 C61 C56 157.2(5) . . . . ?
C15 C18 C19 C20 178.6(5) . . . . ?
C15 C18 C23 C22 -179.9(5) . . . . ?
C16 C15 C18 C19 -121.8(6) . . . . ?
C16 C15 C18 C23 58.4(7) . . . . ?
C17 C12 C13 C14 3.3(7) . . . . ?
C17 C12 C13 C29 -171.5(5) . . . . ?
C17 C16 C61 C56 -20.6(9) . . . . ?
C18 C15 C16 C17 179.9(5) . . . . ?
C18 C15 C16 C61 1.9(8) . . . . ?
C18 C19 C20 C21 1.3(9) . . . . ?
C19 C18 C23 C22 0.3(8) . . . . ?
C19 C20 C21 C22 0.2(8) . . . . ?
C19 C20 C21 C24 179.2(5) . . . . ?
C20 C21 C22 C23 -1.5(8) . . . . ?
C20 C21 C24 C25 168.1(5) . . . . ?
C20 C21 C24 C28 -8.7(7) . . . . ?
C21 C22 C23 C18 1.3(9) . . . . ?
C21 C24 C25 C26 -178.6(5) . . . . ?
C21 C24 C28 C27 179.5(4) . . . . ?
C22 C21 C24 C25 -13.0(8) . . . . ?
C22 C21 C24 C28 170.2(5) . . . . ?
C23 C18 C19 C20 -1.6(8) . . . . ?
C24 C21 C22 C23 179.5(5) . . . . ?
C24 C25 C26 N2 0.1(9) . . . . ?
C25 C24 C28 C27 2.5(7) . . . . ?
C26 N2 C27 C28 0.4(7) . . . . ?
C27 N2 C26 C25 0.5(7) . . . . ?
C28 C24 C25 C26 -1.6(8) . . . . ?
C29 C13 C14 C15 173.1(5) . . . . ?
C29 C30 C31 C32 166.2(5) . . . . ?
C29 C30 C35 O7 14.6(7) . . . . ?
C29 C30 C35 C34 -165.4(5) . . . . ?
C30 C31 C32 O8 -177.3(4) . . . . ?
C30 C31 C32 C33 1.2(7) . . . . ?
C31 C30 C35 O7 -172.4(4) . . . . ?
C31 C30 C35 C34 7.5(7) . . . . ?
C31 C32 C33 C34 3.6(7) . . . . ?
C31 C32 C33 C38 -172.6(4) . . . . ?
C32 C33 C34 C35 -2.8(7) . . . . ?
C32 C33 C38 C39 76.1(6) . . . . ?
C33 C34 C35 O7 177.1(4) . . . . ?
C33 C34 C35 C30 -2.9(8) . . . . ?
C33 C38 C39 C40 -107.4(5) . . . . ?
C33 C38 C39 C44 69.6(6) . . . . ?
C34 C33 C38 C39 -100.0(5) . . . . ?
C35 C30 C31 C32 -6.7(7) . . . . ?
C36 O8 C32 C31 -10.8(7) . . . . ?
C36 O8 C32 C33 170.7(4) . . . . ?
C37 O7 C35 C30 -151.3(5) . . . . ?
C37 O7 C35 C34 28.7(8) . . . . ?
C38 C33 C34 C35 173.5(5) . . . . ?
C38 C39 C40 C41 177.4(4) . . . . ?
C38 C39 C44 O5 4.8(7) . . . . ?
C38 C39 C44 C43 -174.0(4) . . . . ?
C39 C40 C41 O6 176.5(4) . . . . ?
C39 C40 C41 C42 -3.3(7) . . . . ?
C40 C39 C44 O5 -178.0(4) . . . . ?
C40 C39 C44 C43 3.1(7) . . . . ?
C40 C41 C42 C43 2.8(6) . . . . ?
C40 C41 C42 C47 -176.7(4) . . . . ?
C41 C42 C43 C44 0.6(7) . . . . ?
C41 C42 C47 C48 161.2(4) . . . . ?
C42 C43 C44 O5 177.6(4) . . . . ?
C42 C43 C44 C39 -3.6(7) . . . . ?
C42 C47 C48 C49 -84.6(5) . . . . ?
C42 C47 C48 C63 85.5(5) . . . . ?
C43 C42 C47 C48 -18.3(6) . . . . ?
C44 C39 C40 C41 0.3(7) . . . . ?
C45 O5 C44 C39 108.2(7) . . . . ?
C45 O5 C44 C43 -72.9(7) . . . . ?
C45A O5 C44 C39 -171.8(11) . . . . ?
C45A O5 C44 C43 7.1(12) . . . . ?
C46 O6 C41 C40 -2.2(6) . . . . ?
C46 O6 C41 C42 177.6(4) . . . . ?
C47 C42 C43 C44 -179.8(4) . . . . ?
C47 C48 C49 C50 170.1(4) . . . . ?
C47 C48 C63 C62 -170.7(4) . . . . ?
C47 C48 C63 C64 2.4(6) . . . . ?
C48 C49 C50 C51 0.7(7) . . . . ?
C48 C49 C50 C75 -175.5(4) . . . . ?
C48 C63 C64 C65 56.6(6) . . . . ?
C48 C63 C64 C69 -117.9(5) . . . . ?
C49 C48 C63 C62 -0.6(6) . . . . ?
C49 C48 C63 C64 172.5(4) . . . . ?
C49 C50 C51 C52 -172.9(4) . . . . ?
C49 C50 C51 C62 0.4(6) . . . . ?
C49 C50 C75 C76 -119.1(5) . . . . ?
C49 C50 C75 C80 57.9(5) . . . . ?
C50 C51 C52 C53 59.7(6) . . . . ?
C50 C51 C62 C63 -1.7(7) . . . . ?
C50 C75 C76 C77 179.0(4) . . . . ?
C50 C75 C80 C79 -179.6(4) . . . . ?
C51 C50 C75 C76 64.8(6) . . . . ?
C51 C50 C75 C80 -118.2(5) . . . . ?
C51 C52 C53 C54 -124.0(5) . . . . ?
C51 C52 C53 C58 53.0(6) . . . . ?
C51 C62 C63 C48 1.8(7) . . . . ?
C51 C62 C63 C64 -171.1(4) . . . . ?
C52 C51 C62 C63 171.7(4) . . . . ?
C52 C53 C54 O10A -10.7(7) . . . . ?
C52 C53 C54 C55 174.5(4) . . . . ?
C52 C53 C58 O9 16.9(9) . . . . ?
C52 C53 C58 C57 -173.8(5) . . . . ?
C53 C54 C55 O10 -173.1(6) . . . . ?
C53 C54 C55 C56 0.2(7) . . . . ?
C54 C53 C58 O9 -165.9(7) . . . . ?
C54 C53 C58 C57 3.4(8) . . . . ?
C54 C55 C56 C57 1.5(7) . . . . ?
C54 C55 C56 C61 -176.4(5) . . . . ?
C55 C56 C57 O9A -177.7(6) . . . . ?
C55 C56 C57 C58 -0.8(8) . . . . ?
C55 C56 C61 C16 116.9(6) . . . . ?
C56 C57 C58 O9 167.2(8) . . . . ?
C56 C57 C58 C53 -1.7(9) . . . . ?
C57 C56 C61 C16 -60.9(8) . . . . ?
C58 C53 C54 O10A 172.2(5) . . . . ?
C58 C53 C54 C55 -2.6(7) . . . . ?
C59 O9 C58 C53 118.2(18) . . . . ?
C59 O9 C58 C57 -51(2) . . . . ?
C59A O9A C57 C56 162.8(10) . . . . ?
C59A O9A C57 C58 -14.1(13) . . . . ?
C60 O10 C55 C54 -14.6(14) . . . . ?
C60 O10 C55 C56 172.1(10) . . . . ?
C60A O10A C54 C53 177.2(8) . . . . ?
C60A O10A C54 C55 -7.9(11) . . . . ?
C61 C16 C17 C12 175.8(5) . . . . ?
C61 C56 C57 O9A 0.2(9) . . . . ?
C61 C56 C57 C58 177.0(5) . . . . ?
C62 C51 C52 C53 -113.4(5) . . . . ?
C62 C63 C64 C65 -130.5(5) . . . . ?
C62 C63 C64 C69 55.0(6) . . . . ?
C63 C48 C49 C50 -0.6(6) . . . . ?
C63 C64 C65 C66 -170.7(4) . . . . ?
C63 C64 C69 C68 170.7(4) . . . . ?
C64 C65 C66 C67 -0.1(7) . . . . ?
C65 C64 C69 C68 -4.1(7) . . . . ?
C65 C66 C67 C68 -3.6(7) . . . . ?
C65 C66 C67 C70 176.5(4) . . . . ?
C66 C67 C68 C69 3.4(7) . . . . ?
C66 C67 C70 C71 32.9(6) . . . . ?
C66 C67 C70 C74 -147.9(4) . . . . ?
C67 C68 C69 C64 0.4(7) . . . . ?
C67 C70 C71 C72 178.2(4) . . . . ?
C67 C70 C74 C73 -177.9(4) . . . . ?
C68 C67 C70 C71 -147.0(4) . . . . ?
C68 C67 C70 C74 32.1(7) . . . . ?
C69 C64 C65 C66 3.9(7) . . . . ?
C70 C67 C68 C69 -176.7(4) . . . . ?
C70 C71 C72 N4 -1.0(6) . . . . ?
C71 C70 C74 C73 1.3(6) . . . . ?
C72 N4 C73 C74 -2.5(6) . . . . ?
C73 N4 C72 C71 2.8(6) . . . . ?
C74 C70 C71 C72 -1.0(6) . . . . ?
C75 C50 C51 C52 3.1(7) . . . . ?
C75 C50 C51 C62 176.5(4) . . . . ?
C75 C76 C77 C78 -1.0(7) . . . . ?
C76 C75 C80 C79 -2.5(6) . . . . ?
C76 C77 C78 C79 0.2(7) . . . . ?
C76 C77 C78 C81 179.2(4) . . . . ?
C77 C78 C79 C80 -0.6(6) . . . . ?
C77 C78 C81 C82 -32.1(6) . . . . ?
C77 C78 C81 C85 146.5(4) . . . . ?
C78 C79 C80 C75 1.8(6) . . . . ?
C78 C81 C82 C83 178.5(4) . . . . ?
C78 C81 C85 C84 -177.0(4) . . . . ?
C79 C78 C81 C82 146.9(4) . . . . ?
C79 C78 C81 C85 -34.5(6) . . . . ?
C80 C75 C76 C77 2.1(7) . . . . ?
C81 C78 C79 C80 -179.6(4) . . . . ?
C81 C82 C83 N3 -2.4(7) . . . . ?
C82 C81 C85 C84 1.7(6) . . . . ?
C83 N3 C84 C85 -1.5(6) . . . . ?
C84 N3 C83 C82 3.2(6) . . . . ?
C85 C81 C82 C83 -0.1(6) . . . . ?
C86 N7 C88 O11 -176.9(8) . . . . ?
C87 N7 C88 O11 1.7(11) . . . . ?

loop_
_smtbx_masks_void_nr
_smtbx_masks_void_average_x
_smtbx_masks_void_average_y
_smtbx_masks_void_average_z
_smtbx_masks_void_volume
_smtbx_masks_void_count_electrons
_smtbx_masks_void_content
1 -0.850 -0.805 0.500 2201.7 345.1 '8 DMF,2 H2O'
2 0.500 0.000 1.000 42.1 2.7 ?
